data_4304952
loop_
_publ_author_name
'Skye Fortier'
'Guang Wu'
'Trevor W. Hayton'

_publ_contact_author_email hayton@chem.ucsb.edu
_publ_contact_author_name 'Trevor W. Hayton'
_publ_section_title
;
Synthesis and Characterization of Three Homoleptic Alkoxides of Uranium:
[Li(THF)]2[UIV(OtBu)6], [Li(Et2O)][UV(OtBu)6], and UVI(OtBu)6
;
_journal_name_full 'Inorganic Chemistry'
_journal_page_first 4752
_journal_page_last 4761
_journal_paper_doi 10.1021/ic800067k
_journal_volume 47
_journal_year 2008
_chemical_formula_sum 'C32 H70 Li2 O8 U'
_chemical_formula_weight 834.79
_chemical_name_systematic
; 
Lithium tetrahydrofuran Uranium(IV) hexakis(tert-butoxide) 
;
_space_group_IT_number 62
_symmetry_cell_setting orthorhombic
_symmetry_space_group_name_Hall '-P 2ac 2n'
_symmetry_space_group_name_H-M 'P n m a'
_atom_sites_solution_hydrogens geom
_atom_sites_solution_primary direct
_atom_sites_solution_secondary difmap
_audit_creation_method SHELXL-97
_cell_angle_alpha 90.00
_cell_angle_beta 90.00
_cell_angle_gamma 90.00
_cell_formula_units_Z 4
_cell_length_a 22.170(3)
_cell_length_b 16.430(2)
_cell_length_c 10.8850(15)
_cell_measurement_temperature 150(2)
_cell_volume 3964.9(9)
_computing_structure_refinement 'SHELXL-97 (Sheldrick, 1997)'
_computing_structure_solution 'SHELXS-97 (Sheldrick, 1990)'
_diffrn_ambient_temperature 150(2)
_diffrn_measured_fraction_theta_full 0.960
_diffrn_measured_fraction_theta_max 0.960
_diffrn_measurement_device_type 'CCD area detector'
_diffrn_measurement_method 'omega scan'
_diffrn_radiation_monochromator graphite
_diffrn_radiation_source 'fine-focus sealed tube'
_diffrn_radiation_type MoK\a
_diffrn_radiation_wavelength 0.71073
_diffrn_reflns_av_R_equivalents 0.1896
_diffrn_reflns_av_sigmaI/netI 0.1587
_diffrn_reflns_limit_h_max 24
_diffrn_reflns_limit_h_min -27
_diffrn_reflns_limit_k_max 20
_diffrn_reflns_limit_k_min -21
_diffrn_reflns_limit_l_max 6
_diffrn_reflns_limit_l_min -13
_diffrn_reflns_number 20944
_diffrn_reflns_theta_full 27.10
_diffrn_reflns_theta_max 27.10
_diffrn_reflns_theta_min 1.84
_exptl_absorpt_coefficient_mu 4.134
_exptl_absorpt_correction_T_max 0.290
_exptl_absorpt_correction_T_min 0.179
_exptl_absorpt_correction_type empirical
_exptl_absorpt_process_details 'Psi Scan'
_exptl_crystal_colour blue
_exptl_crystal_density_diffrn 1.399
_exptl_crystal_density_method 'not measured'
_exptl_crystal_description needle
_exptl_crystal_F_000 1696
_exptl_crystal_size_max 0.2
_exptl_crystal_size_mid 0.08
_exptl_crystal_size_min 0.05
_refine_diff_density_max 3.380
_refine_diff_density_min -2.731
_refine_diff_density_rms 0.218
_refine_ls_extinction_method none
_refine_ls_goodness_of_fit_ref 0.874
_refine_ls_hydrogen_treatment mixed
_refine_ls_matrix_type full
_refine_ls_number_parameters 231
_refine_ls_number_reflns 4338
_refine_ls_number_restraints 23
_refine_ls_restrained_S_all 0.878
_refine_ls_R_factor_all 0.1128
_refine_ls_R_factor_gt 0.0596
_refine_ls_shift/su_max 0.002
_refine_ls_shift/su_mean 0.000
_refine_ls_structure_factor_coef Fsqd
_refine_ls_weighting_details 'calc w=1/[\s^2^(Fo^2^)+(0.0602P)^2^+0.0000P] where P=(Fo^2^+2Fc^2^)/3'
_refine_ls_weighting_scheme calc
_refine_ls_wR_factor_gt 0.1326
_refine_ls_wR_factor_ref 0.1484
_reflns_number_gt 2394
_reflns_number_total 4338
_reflns_threshold_expression >2sigma(I)
_cod_data_source_file ic800067k-file002_1.cif
_cod_data_source_block sf_2_31
_cod_depositor_comments
;
The following automatic conversions were performed:
'_symmetry_cell_setting' value 'Orthorhombic' changed to 'orthorhombic'
according to '/home/saulius/struct/CIF-dictionaries/cif_core.dic'
dictionary named 'cif_core.dic' version 2.4.1 from
2010-06-29.

'_exptl_absorpt_correction_type' value 'Empirical' changed to
'empirical' according to
'/home/saulius/struct/CIF-dictionaries/cif_core.dic' dictionary named
'cif_core.dic' version 2.4.1 from 2010-06-29.

Automatic conversion script
Id: cif_fix_enum 1527 2010-12-29 10:47:43Z saulius 
;
_cod_original_cell_volume 3964.8(9)
_cod_database_code 4304952

loop_
_symmetry_equiv_pos_as_xyz
'x, y, z'
'-x+1/2, -y, z+1/2'
'-x, y+1/2, -z'
'x+1/2, -y+1/2, -z+1/2'
'-x, -y, -z'
'x-1/2, y, -z-1/2'
'x, -y-1/2, z'
'-x-1/2, y-1/2, z-1/2'

loop_
_atom_site_label
_atom_site_type_symbol
_atom_site_fract_x
_atom_site_fract_y
_atom_site_fract_z
_atom_site_U_iso_or_equiv
_atom_site_adp_type
_atom_site_occupancy
_atom_site_symmetry_multiplicity
_atom_site_calc_flag
_atom_site_refinement_flags
_atom_site_disorder_assembly
_atom_site_disorder_group
C1 C 0.2394(7) 0.2500 0.2431(12) 0.046(4) Uani 1 2 d SD . .
C6 C 0.1713(8) 0.2500 0.2483(15) 0.065(5) Uani 1 2 d SD . .
H6A H 0.1608(11) 0.2005(18) 0.288(3) 0.100 Uiso 1 1 d D . .
H6B H 0.1586(11) 0.2500 0.165(2) 0.100 Uiso 1 2 d SD . .
C7 C 0.2643(6) 0.1728(8) 0.1771(10) 0.072(4) Uani 1 1 d . . .
H7A H 0.3076 0.1738 0.1783 0.108 Uiso 1 1 calc R . .
H7B H 0.2504 0.1722 0.0935 0.108 Uiso 1 1 calc R . .
H7C H 0.2502 0.1250 0.2187 0.108 Uiso 1 1 calc R . .
C2 C 0.2796(6) 0.2500 0.7283(10) 0.032(3) Uani 1 2 d SD . .
C8 C 0.2145(8) 0.2500 0.7755(13) 0.072(6) Uani 1 2 d SD . .
H8A H 0.1989(12) 0.3011(16) 0.749(3) 0.100 Uiso 1 1 d D . .
H8B H 0.2188(12) 0.2500 0.8625(15) 0.100 Uiso 1 2 d SD . .
C9 C 0.3092(6) 0.1753(6) 0.7746(9) 0.060(3) Uani 1 1 d . . .
H9A H 0.2865 0.1285 0.7491 0.090 Uiso 1 1 calc R . .
H9B H 0.3110 0.1771 0.8626 0.090 Uiso 1 1 calc R . .
H9C H 0.3494 0.1719 0.7419 0.090 Uiso 1 1 calc R . .
C4 C 0.4898(7) 0.2500 0.6425(13) 0.043(4) Uani 1 2 d SD . .
C10 C 0.4921(7) 0.1740(9) 0.7218(14) 0.107(6) Uani 1 1 d . . .
H10A H 0.4594 0.1751 0.7798 0.160 Uiso 1 1 calc R . .
H10B H 0.5298 0.1722 0.7652 0.160 Uiso 1 1 calc R . .
H10C H 0.4884 0.1267 0.6707 0.160 Uiso 1 1 calc R . .
C11 C 0.5418(9) 0.2500 0.562(2) 0.137(13) Uani 1 2 d SD . .
H11A H 0.5400(12) 0.206(3) 0.507(4) 0.100 Uiso 1 1 d D . .
H11B H 0.5777(7) 0.2500 0.609(3) 0.100 Uiso 1 2 d SD . .
C5 C 0.4452(7) 0.2500 0.1855(13) 0.056(5) Uani 1 2 d SD . .
C3 C 0.3626(5) 0.0397(5) 0.4556(9) 0.043(2) Uani 1 1 d . . .
C16 C 0.3353(8) -0.0080(9) 0.3533(18) 0.135(8) Uani 1 1 d . . .
H16A H 0.2944 0.0095 0.3406 0.202 Uiso 1 1 calc R . .
H16B H 0.3356 -0.0648 0.3739 0.202 Uiso 1 1 calc R . .
H16C H 0.3581 0.0005 0.2795 0.202 Uiso 1 1 calc R . .
C17 C 0.3481(11) -0.0040(9) 0.5711(16) 0.185(14) Uani 1 1 d . . .
H17A H 0.3439 0.0345 0.6368 0.277 Uiso 1 1 calc R . .
H17B H 0.3799 -0.0415 0.5901 0.277 Uiso 1 1 calc R . .
H17C H 0.3109 -0.0334 0.5611 0.277 Uiso 1 1 calc R . .
C18 C 0.4277(6) 0.0491(8) 0.430(2) 0.129(8) Uani 1 1 d . . .
H18A H 0.4329 0.0829 0.3584 0.194 Uiso 1 1 calc R . .
H18B H 0.4452 -0.0034 0.4146 0.194 Uiso 1 1 calc R . .
H18C H 0.4472 0.0740 0.4988 0.194 Uiso 1 1 calc R . .
C19 C 0.1672(5) 0.0184(7) 0.4358(13) 0.070(4) Uani 1 1 d . . .
H19A H 0.1811 -0.0267 0.4859 0.084 Uiso 1 1 calc R A 2
H19B H 0.1884 0.0171 0.3579 0.084 Uiso 1 1 calc R A 2
C20 C 0.1213(4) 0.1217(6) 0.5475(10) 0.047(3) Uani 1 1 d . . .
H20A H 0.1082 0.1711 0.5067 0.056 Uiso 1 1 calc R B 2
H20B H 0.1254 0.1330 0.6346 0.056 Uiso 1 1 calc R B 2
C21 C 0.0762(5) 0.0549(7) 0.5274(12) 0.062(3) Uani 1 1 d . . .
H21A H 0.0744 0.0183 0.5972 0.074 Uiso 1 1 calc R . .
H21B H 0.0362 0.0766 0.5116 0.074 Uiso 1 1 calc R . .
C22 C 0.1014(5) 0.0130(8) 0.4160(13) 0.072(4) Uani 1 1 d . . .
H22A H 0.0882 -0.0432 0.4118 0.086 Uiso 1 1 calc R . .
H22B H 0.0896 0.0409 0.3412 0.086 Uiso 1 1 calc R . .
C12B C 0.4870(8) 0.1801(7) 0.181(2) 0.079(5) Uiso 0.50 1 d PD C 2
C13B C 0.4205(16) 0.2500 0.057(2) 0.079(5) Uiso 0.50 2 d SPD . 2
C12A C 0.5111(9) 0.2500 0.217(3) 0.079(5) Uiso 0.50 2 d SPD . 2
C13A C 0.4404(9) 0.1789(6) 0.1002(17) 0.079(5) Uiso 0.50 1 d PD C 2
Li1 Li 0.2503(7) 0.1620(10) 0.4853(15) 0.038(4) Uani 1 1 d . . 2
O1 O 0.2630(4) 0.2500 0.3652(8) 0.034(2) Uani 1 2 d S . 2
O2 O 0.2797(4) 0.2500 0.5989(7) 0.029(2) Uani 1 2 d S . 2
O4 O 0.4360(4) 0.2500 0.5775(8) 0.036(2) Uani 1 2 d S . 2
O5 O 0.4111(4) 0.2500 0.2843(8) 0.034(2) Uani 1 2 d S . 2
O3 O 0.3357(3) 0.1176(3) 0.4618(6) 0.0353(15) Uani 1 1 d . . 2
O6 O 0.1775(3) 0.0952(4) 0.4981(7) 0.0466(18) Uani 1 1 d . . 2
U1 U 0.36150(2) 0.2500 0.45288(4) 0.02763(17) Uani 1 2 d S . 2

loop_
_atom_site_aniso_label
_atom_site_aniso_U_11
_atom_site_aniso_U_22
_atom_site_aniso_U_33
_atom_site_aniso_U_23
_atom_site_aniso_U_13
_atom_site_aniso_U_12
C1 0.054(11) 0.058(9) 0.025(7) 0.000 -0.010(7) 0.000
C6 0.052(12) 0.101(14) 0.042(9) 0.000 -0.020(9) 0.000
C7 0.077(10) 0.104(10) 0.036(6) -0.033(7) -0.010(6) 0.000(8)
C2 0.043(9) 0.045(8) 0.009(6) 0.000 -0.002(6) 0.000
C8 0.065(13) 0.129(17) 0.021(8) 0.000 0.005(8) 0.000
C9 0.094(10) 0.061(7) 0.025(5) 0.010(5) 0.010(6) 0.015(7)
C4 0.046(10) 0.052(9) 0.031(7) 0.000 -0.010(8) 0.000
C10 0.097(13) 0.115(12) 0.108(13) 0.055(10) -0.063(11) -0.005(10)
C11 0.043(14) 0.31(4) 0.060(14) 0.000 -0.016(12) 0.000
C5 0.049(11) 0.048(9) 0.072(12) 0.000 0.031(9) 0.000
C3 0.064(7) 0.020(4) 0.046(5) -0.006(4) 0.009(7) 0.007(5)
C16 0.148(16) 0.083(10) 0.173(19) -0.093(12) -0.067(15) 0.054(11)
C17 0.39(4) 0.066(10) 0.101(13) 0.048(9) 0.115(18) 0.101(16)
C18 0.057(10) 0.052(8) 0.28(3) -0.029(12) -0.020(13) 0.024(7)
C19 0.050(8) 0.059(7) 0.100(10) -0.053(7) 0.027(7) -0.018(6)
C20 0.040(7) 0.043(6) 0.057(7) -0.009(5) 0.016(6) 0.003(5)
C21 0.039(7) 0.063(7) 0.083(9) -0.014(7) 0.004(7) -0.005(6)
C22 0.046(8) 0.074(8) 0.095(10) -0.037(7) 0.001(7) -0.020(7)
Li1 0.028(9) 0.047(9) 0.038(9) -0.005(7) 0.006(7) -0.013(7)
O1 0.047(6) 0.031(5) 0.024(4) 0.000 -0.006(5) 0.000
O2 0.040(6) 0.025(4) 0.022(4) 0.000 0.002(4) 0.000
O4 0.035(6) 0.030(5) 0.045(6) 0.000 -0.001(4) 0.000
O5 0.028(5) 0.047(5) 0.028(5) 0.000 0.014(4) 0.000
O3 0.044(4) 0.026(3) 0.036(4) -0.001(3) 0.004(3) -0.003(3)
O6 0.040(5) 0.044(4) 0.056(4) -0.018(3) 0.006(4) -0.011(3)
U1 0.0297(3) 0.0282(3) 0.0250(2) 0.000 0.0005(3) 0.000

loop_
_atom_type_symbol
_atom_type_description
_atom_type_scat_dispersion_real
_atom_type_scat_dispersion_imag
_atom_type_scat_source
C C 0.0033 0.0016 'International Tables Vol C Tables 4.2.6.8 and 6.1.1.4'
H H 0.0000 0.0000 'International Tables Vol C Tables 4.2.6.8 and 6.1.1.4'
O O 0.0106 0.0060 'International Tables Vol C Tables 4.2.6.8 and 6.1.1.4'
U U -9.6767 9.6646 'International Tables Vol C Tables 4.2.6.8 and 6.1.1.4'
Li Li -0.0003 0.0001 'International Tables Vol C Tables 4.2.6.8 and 6.1.1.4'

loop_
_geom_angle_atom_site_label_1
_geom_angle_atom_site_label_2
_geom_angle_atom_site_label_3
_geom_angle
_geom_angle_site_symmetry_1
_geom_angle_site_symmetry_3
_geom_angle_publ_flag
O1 C1 C6 109.3(13) . . ?
O1 C1 C7 107.5(8) . . ?
C6 C1 C7 111.8(8) . . ?
O1 C1 C7 107.5(8) . 7_565 ?
C6 C1 C7 111.8(8) . 7_565 ?
C7 C1 C7 108.9(14) . 7_565 ?
C1 C6 H6A 105(2) . . ?
C1 C6 H6B 105(2) . . ?
H6A C6 H6B 111.0(16) . . ?
C1 C7 H7A 109.5 . . ?
C1 C7 H7B 109.5 . . ?
H7A C7 H7B 109.5 . . ?
C1 C7 H7C 109.5 . . ?
H7A C7 H7C 109.5 . . ?
H7B C7 H7C 109.5 . . ?
O2 C2 C9 109.9(7) . 7_565 ?
O2 C2 C9 109.9(7) . . ?
C9 C2 C9 112.0(13) 7_565 . ?
O2 C2 C8 109.7(11) . . ?
C9 C2 C8 107.7(8) 7_565 . ?
C9 C2 C8 107.7(8) . . ?
C2 C8 H8A 103.8(19) . . ?
C2 C8 H8B 103.9(19) . . ?
H8A C8 H8B 109.8(16) . . ?
C2 C9 H9A 109.5 . . ?
C2 C9 H9B 109.5 . . ?
H9A C9 H9B 109.5 . . ?
C2 C9 H9C 109.5 . . ?
H9A C9 H9C 109.5 . . ?
H9B C9 H9C 109.5 . . ?
O4 C4 C10 108.6(9) . 7_565 ?
O4 C4 C10 108.6(9) . . ?
C10 C4 C10 110.6(16) 7_565 . ?
O4 C4 C11 112.2(13) . . ?
C10 C4 C11 108.5(10) 7_565 . ?
C10 C4 C11 108.5(10) . . ?
C4 C10 H10A 109.5 . . ?
C4 C10 H10B 109.5 . . ?
H10A C10 H10B 109.5 . . ?
C4 C10 H10C 109.5 . . ?
H10A C10 H10C 109.5 . . ?
H10B C10 H10C 109.5 . . ?
C4 C11 H11A 111(2) . . ?
C4 C11 H11B 110(2) . . ?
H11A C11 H11B 112.1(17) . . ?
O5 C5 C12B 112.9(11) . 7_565 ?
O5 C5 C12B 112.9(11) . . ?
C12B C5 C12B 102.0(12) 7_565 . ?
O5 C5 C13A 117.9(10) . . ?
C12B C5 C13A 129.1(13) 7_565 . ?
C12B C5 C13A 54.3(5) . . ?
O5 C5 C13A 117.9(10) . 7_565 ?
C12B C5 C13A 54.3(5) 7_565 7_565 ?
C12B C5 C13A 129.1(13) . 7_565 ?
C13A C5 C13A 102.7(12) . 7_565 ?
O5 C5 C12A 111.9(19) . . ?
C12B C5 C12A 52.8(5) 7_565 . ?
C12B C5 C12A 52.8(5) . . ?
C13A C5 C12A 102.1(10) . . ?
C13A C5 C12A 102.1(10) 7_565 . ?
O5 C5 C13B 123.6(19) . . ?
C12B C5 C13B 101.4(10) 7_565 . ?
C12B C5 C13B 101.4(10) . . ?
C13A C5 C13B 52.9(5) . . ?
C13A C5 C13B 52.9(5) 7_565 . ?
C12A C5 C13B 124(2) . . ?
O3 C3 C18 109.0(8) . . ?
O3 C3 C17 107.8(9) . . ?
C18 C3 C17 115.2(14) . . ?
O3 C3 C16 109.9(9) . . ?
C18 C3 C16 108.0(12) . . ?
C17 C3 C16 106.9(14) . . ?
C3 C16 H16A 109.5 . . ?
C3 C16 H16B 109.5 . . ?
H16A C16 H16B 109.5 . . ?
C3 C16 H16C 109.5 . . ?
H16A C16 H16C 109.5 . . ?
H16B C16 H16C 109.5 . . ?
C3 C17 H17A 109.5 . . ?
C3 C17 H17B 109.5 . . ?
H17A C17 H17B 109.5 . . ?
C3 C17 H17C 109.5 . . ?
H17A C17 H17C 109.5 . . ?
H17B C17 H17C 109.5 . . ?
C3 C18 H18A 109.5 . . ?
C3 C18 H18B 109.5 . . ?
H18A C18 H18B 109.5 . . ?
C3 C18 H18C 109.5 . . ?
H18A C18 H18C 109.5 . . ?
H18B C18 H18C 109.5 . . ?
O6 C19 C22 106.0(9) . . ?
O6 C19 H19A 110.5 . . ?
C22 C19 H19A 110.5 . . ?
O6 C19 H19B 110.5 . . ?
C22 C19 H19B 110.5 . . ?
H19A C19 H19B 108.7 . . ?
O6 C20 C21 107.7(8) . . ?
O6 C20 H20A 110.2 . . ?
C21 C20 H20A 110.2 . . ?
O6 C20 H20B 110.2 . . ?
C21 C20 H20B 110.2 . . ?
H20A C20 H20B 108.5 . . ?
C22 C21 C20 101.8(9) . . ?
C22 C21 H21A 111.4 . . ?
C20 C21 H21A 111.4 . . ?
C22 C21 H21B 111.4 . . ?
C20 C21 H21B 111.4 . . ?
H21A C21 H21B 109.3 . . ?
C19 C22 C21 102.9(9) . . ?
C19 C22 H22A 111.2 . . ?
C21 C22 H22A 111.2 . . ?
C19 C22 H22B 111.2 . . ?
C21 C22 H22B 111.2 . . ?
H22A C22 H22B 109.1 . . ?
C13A C13B C5 63.3(6) 7_565 . ?
C12B C12A C5 62.6(6) 7_565 . ?
O6 Li1 O1 125.3(10) . . ?
O6 Li1 O2 128.8(9) . . ?
O1 Li1 O2 80.5(6) . . ?
O6 Li1 O3 124.9(9) . . ?
O1 Li1 O3 92.7(7) . . ?
O2 Li1 O3 91.9(7) . . ?
O6 Li1 Li1 124.1(5) . 7_565 ?
O1 Li1 Li1 42.8(5) . 7_565 ?
O2 Li1 Li1 44.1(5) . 7_565 ?
O3 Li1 Li1 110.9(5) . 7_565 ?
C1 O1 Li1 124.4(6) . 7_565 ?
C1 O1 Li1 124.4(6) . . ?
Li1 O1 Li1 94.5(10) 7_565 . ?
C1 O1 U1 135.0(9) . . ?
Li1 O1 U1 82.3(6) 7_565 . ?
Li1 O1 U1 82.3(6) . . ?
C2 O2 Li1 127.9(6) . . ?
C2 O2 Li1 127.9(6) . 7_565 ?
Li1 O2 Li1 91.9(10) . 7_565 ?
C2 O2 U1 131.3(8) . . ?
Li1 O2 U1 80.7(5) . . ?
Li1 O2 U1 80.7(5) 7_565 . ?
C4 O4 U1 171.3(9) . . ?
C5 O5 U1 175.8(10) . . ?
C3 O3 Li1 136.1(7) . . ?
C3 O3 U1 139.9(6) . . ?
Li1 O3 U1 84.0(5) . . ?
C20 O6 C19 107.7(8) . . ?
C20 O6 Li1 125.2(7) . . ?
C19 O6 Li1 125.8(8) . . ?
O4 U1 O5 98.5(4) . . ?
O4 U1 O3 99.74(17) . . ?
O5 U1 O3 99.66(16) . . ?
O4 U1 O3 99.74(17) . 7_565 ?
O5 U1 O3 99.66(16) . 7_565 ?
O3 U1 O3 150.1(3) . 7_565 ?
O4 U1 O1 164.2(3) . . ?
O5 U1 O1 97.3(3) . . ?
O3 U1 O1 77.54(17) . . ?
O3 U1 O1 77.54(17) 7_565 . ?
O4 U1 O2 99.4(3) . . ?
O5 U1 O2 162.2(3) . . ?
O3 U1 O2 77.30(16) . . ?
O3 U1 O2 77.30(16) 7_565 . ?
O1 U1 O2 64.8(3) . . ?
O4 U1 Li1 125.7(4) . 7_565 ?
O5 U1 Li1 123.0(4) . 7_565 ?
O3 U1 Li1 105.2(4) . 7_565 ?
O3 U1 Li1 44.9(4) 7_565 7_565 ?
O1 U1 Li1 42.6(4) . 7_565 ?
O2 U1 Li1 43.6(3) . 7_565 ?

loop_
_geom_bond_atom_site_label_1
_geom_bond_atom_site_label_2
_geom_bond_distance
_geom_bond_site_symmetry_2
_geom_bond_publ_flag
C1 O1 1.428(15) . ?
C1 C6 1.51(2) . ?
C1 C7 1.558(14) . ?
C1 C7 1.558(14) 7_565 ?
C6 H6A 0.947(10) . ?
C6 H6B 0.948(10) . ?
C7 H7A 0.9600 . ?
C7 H7B 0.9600 . ?
C7 H7C 0.9600 . ?
C2 O2 1.408(14) . ?
C2 C9 1.480(12) 7_565 ?
C2 C9 1.480(12) . ?
C2 C8 1.53(2) . ?
C8 H8A 0.953(10) . ?
C8 H8B 0.952(10) . ?
C9 H9A 0.9600 . ?
C9 H9B 0.9600 . ?
C9 H9C 0.9600 . ?
C4 O4 1.387(16) . ?
C4 C10 1.519(14) 7_565 ?
C4 C10 1.519(14) . ?
C4 C11 1.45(3) . ?
C10 H10A 0.9600 . ?
C10 H10B 0.9600 . ?
C10 H10C 0.9600 . ?
C11 H11A 0.942(10) . ?
C11 H11B 0.944(10) . ?
C5 O5 1.314(14) . ?
C5 C12B 1.477(10) 7_565 ?
C5 C12B 1.477(10) . ?
C5 C13A 1.495(10) . ?
C5 C13A 1.495(10) 7_565 ?
C5 C12A 1.501(10) . ?
C5 C13B 1.502(10) . ?
C3 O3 1.413(10) . ?
C3 C18 1.480(17) . ?
C3 C17 1.483(17) . ?
C3 C16 1.490(17) . ?
C16 H16A 0.9600 . ?
C16 H16B 0.9600 . ?
C16 H16C 0.9600 . ?
C17 H17A 0.9600 . ?
C17 H17B 0.9600 . ?
C17 H17C 0.9600 . ?
C18 H18A 0.9600 . ?
C18 H18B 0.9600 . ?
C18 H18C 0.9600 . ?
C19 O6 1.452(11) . ?
C19 C22 1.477(17) . ?
C19 H19A 0.9700 . ?
C19 H19B 0.9700 . ?
C20 O6 1.425(11) . ?
C20 C21 1.502(14) . ?
C20 H20A 0.9700 . ?
C20 H20B 0.9700 . ?
C21 C22 1.502(16) . ?
C21 H21A 0.9700 . ?
C21 H21B 0.9700 . ?
C22 H22A 0.9700 . ?
C22 H22B 0.9700 . ?
C13B C13A 1.334(10) 7_565 ?
C12A C12B 1.325(10) 7_565 ?
Li1 O6 1.956(16) . ?
Li1 O1 1.968(17) . ?
Li1 O2 2.011(16) . ?
Li1 O3 2.045(18) . ?
Li1 Li1 2.89(3) 7_565 ?
O1 Li1 1.968(17) 7_565 ?
O1 U1 2.384(9) . ?
O2 Li1 2.011(16) 7_565 ?
O2 U1 2.412(8) . ?
O4 U1 2.137(9) . ?
O5 U1 2.140(8) . ?
O3 U1 2.252(6) . ?
U1 O3 2.252(6) 7_565 ?
U1 Li1 2.880(15) 7_565 ?

loop_
_geom_torsion_atom_site_label_1
_geom_torsion_atom_site_label_2
_geom_torsion_atom_site_label_3
_geom_torsion_atom_site_label_4
_geom_torsion
_geom_torsion_site_symmetry_1
_geom_torsion_site_symmetry_2
_geom_torsion_site_symmetry_3
_geom_torsion_site_symmetry_4
_geom_torsion_publ_flag
O6 C20 C21 C22 -26.8(13) . . . . ?
O6 C19 C22 C21 -33.9(14) . . . . ?
C20 C21 C22 C19 36.4(13) . . . . ?
O5 C5 C13B C13A 101.6(15) . . . 7_565 ?
C12B C5 C13B C13A -26.0(16) 7_565 . . 7_565 ?
C12B C5 C13B C13A -130.9(17) . . . 7_565 ?
C13A C5 C13B C13A -157(3) . . . 7_565 ?
C12A C5 C13B C13A -78.4(15) . . . 7_565 ?
O5 C5 C12A C12B -102.7(15) . . . 7_565 ?
C12B C5 C12A C12B 155(3) . . . 7_565 ?
C13A C5 C12A C12B 130.3(17) . . . 7_565 ?
C13A C5 C12A C12B 24.3(15) 7_565 . . 7_565 ?
C13B C5 C12A C12B 77.3(15) . . . 7_565 ?
C6 C1 O1 Li1 -62.9(9) . . . 7_565 ?
C7 C1 O1 Li1 175.7(10) . . . 7_565 ?
C7 C1 O1 Li1 58.6(15) 7_565 . . 7_565 ?
C6 C1 O1 Li1 62.9(9) . . . . ?
C7 C1 O1 Li1 -58.6(15) . . . . ?
C7 C1 O1 Li1 -175.7(10) 7_565 . . . ?
C6 C1 O1 U1 180.0 . . . . ?
C7 C1 O1 U1 58.5(9) . . . . ?
C7 C1 O1 U1 -58.5(9) 7_565 . . . ?
O6 Li1 O1 C1 -33.5(16) . . . . ?
O2 Li1 O1 C1 -164.8(10) . . . . ?
O3 Li1 O1 C1 103.7(11) . . . . ?
Li1 Li1 O1 C1 -137.8(14) 7_565 . . . ?
O6 Li1 O1 Li1 104.4(10) . . . 7_565 ?
O2 Li1 O1 Li1 -26.9(10) . . . 7_565 ?
O3 Li1 O1 Li1 -118.4(6) . . . 7_565 ?
O6 Li1 O1 U1 -174.1(10) . . . . ?
O2 Li1 O1 U1 54.6(5) . . . . ?
O3 Li1 O1 U1 -36.9(5) . . . . ?
Li1 Li1 O1 U1 81.6(6) 7_565 . . . ?
C9 C2 O2 Li1 176.2(10) 7_565 . . . ?
C9 C2 O2 Li1 52.5(15) . . . . ?
C8 C2 O2 Li1 -65.6(9) . . . . ?
C9 C2 O2 Li1 -52.5(15) 7_565 . . 7_565 ?
C9 C2 O2 Li1 -176.2(10) . . . 7_565 ?
C8 C2 O2 Li1 65.6(9) . . . 7_565 ?
C9 C2 O2 U1 61.9(9) 7_565 . . . ?
C9 C2 O2 U1 -61.9(9) . . . . ?
C8 C2 O2 U1 180.000(1) . . . . ?
O6 Li1 O2 C2 41.8(17) . . . . ?
O1 Li1 O2 C2 169.9(10) . . . . ?
O3 Li1 O2 C2 -97.7(11) . . . . ?
Li1 Li1 O2 C2 143.6(13) 7_565 . . . ?
O6 Li1 O2 Li1 -101.8(11) . . . 7_565 ?
O1 Li1 O2 Li1 26.3(9) . . . 7_565 ?
O3 Li1 O2 Li1 118.7(6) . . . 7_565 ?
O6 Li1 O2 U1 178.0(12) . . . . ?
O1 Li1 O2 U1 -54.0(5) . . . . ?
O3 Li1 O2 U1 38.4(5) . . . . ?
Li1 Li1 O2 U1 -80.3(5) 7_565 . . . ?
C10 C4 O4 U1 119.9(11) 7_565 . . . ?
C10 C4 O4 U1 -119.9(11) . . . . ?
C11 C4 O4 U1 0.000(7) . . . . ?
C12B C5 O5 U1 -57.5(7) 7_565 . . . ?
C12B C5 O5 U1 57.5(7) . . . . ?
C13A C5 O5 U1 118.0(9) . . . . ?
C13A C5 O5 U1 -118.0(9) 7_565 . . . ?
C12A C5 O5 U1 0.000(5) . . . . ?
C13B C5 O5 U1 180.000(4) . . . . ?
C18 C3 O3 Li1 176.7(12) . . . . ?
C17 C3 O3 Li1 -57.6(16) . . . . ?
C16 C3 O3 Li1 58.5(15) . . . . ?
C18 C3 O3 U1 -3.6(15) . . . . ?
C17 C3 O3 U1 122.1(13) . . . . ?
C16 C3 O3 U1 -121.8(12) . . . . ?
O6 Li1 O3 C3 -3.5(16) . . . . ?
O1 Li1 O3 C3 -141.0(9) . . . . ?
O2 Li1 O3 C3 138.5(9) . . . . ?
Li1 Li1 O3 C3 179.3(8) 7_565 . . . ?
O6 Li1 O3 U1 176.7(10) . . . . ?
O1 Li1 O3 U1 39.2(5) . . . . ?
O2 Li1 O3 U1 -41.3(5) . . . . ?
Li1 Li1 O3 U1 -0.5(2) 7_565 . . . ?
C21 C20 O6 C19 6.3(13) . . . . ?
C21 C20 O6 Li1 174.0(9) . . . . ?
C22 C19 O6 C20 17.4(13) . . . . ?
C22 C19 O6 Li1 -150.1(10) . . . . ?
O1 Li1 O6 C20 -74.3(13) . . . . ?
O2 Li1 O6 C20 33.7(16) . . . . ?
O3 Li1 O6 C20 161.5(9) . . . . ?
Li1 Li1 O6 C20 -21.6(11) 7_565 . . . ?
O1 Li1 O6 C19 91.2(14) . . . . ?
O2 Li1 O6 C19 -160.9(11) . . . . ?
O3 Li1 O6 C19 -33.1(16) . . . . ?
Li1 Li1 O6 C19 143.8(9) 7_565 . . . ?
C4 O4 U1 O5 0.000(7) . . . . ?
C4 O4 U1 O3 101.40(17) . . . . ?
C4 O4 U1 O3 -101.40(17) . . . 7_565 ?
C4 O4 U1 O1 180.000(7) . . . . ?
C4 O4 U1 O2 180.000(7) . . . . ?
C4 O4 U1 Li1 -141.8(4) . . . 7_565 ?
C5 O5 U1 O4 0.000(5) . . . . ?
C5 O5 U1 O3 -101.47(17) . . . . ?
C5 O5 U1 O3 101.47(17) . . . 7_565 ?
C5 O5 U1 O1 180.000(4) . . . . ?
C5 O5 U1 O2 180.000(4) . . . . ?
C5 O5 U1 Li1 143.2(4) . . . 7_565 ?
C3 O3 U1 O4 -48.0(9) . . . . ?
Li1 O3 U1 O4 131.8(5) . . . . ?
C3 O3 U1 O5 52.5(9) . . . . ?
Li1 O3 U1 O5 -127.8(5) . . . . ?
C3 O3 U1 O3 -177.9(6) . . . 7_565 ?
Li1 O3 U1 O3 1.9(9) . . . 7_565 ?
C3 O3 U1 O1 147.9(9) . . . . ?
Li1 O3 U1 O1 -32.3(5) . . . . ?
C3 O3 U1 O2 -145.5(9) . . . . ?
Li1 O3 U1 O2 34.3(5) . . . . ?
C3 O3 U1 Li1 -179.3(9) . . . 7_565 ?
Li1 O3 U1 Li1 0.5(2) . . . 7_565 ?
C1 O1 U1 O4 180.000(2) . . . . ?
Li1 O1 U1 O4 47.8(5) 7_565 . . . ?
Li1 O1 U1 O4 -47.8(5) . . . . ?
C1 O1 U1 O5 0.0 . . . . ?
Li1 O1 U1 O5 -132.2(5) 7_565 . . . ?
Li1 O1 U1 O5 132.2(5) . . . . ?
C1 O1 U1 O3 -98.33(16) . . . . ?
Li1 O1 U1 O3 129.5(5) 7_565 . . . ?
Li1 O1 U1 O3 33.9(5) . . . . ?
C1 O1 U1 O3 98.33(16) . . . 7_565 ?
Li1 O1 U1 O3 -33.9(5) 7_565 . . 7_565 ?
Li1 O1 U1 O3 -129.5(5) . . . 7_565 ?
C1 O1 U1 O2 180.0 . . . . ?
Li1 O1 U1 O2 47.8(5) 7_565 . . . ?
Li1 O1 U1 O2 -47.8(5) . . . . ?
C1 O1 U1 Li1 132.2(5) . . . 7_565 ?
Li1 O1 U1 Li1 -95.6(10) . . . 7_565 ?
C2 O2 U1 O4 0.000(1) . . . . ?
Li1 O2 U1 O4 -133.3(5) . . . . ?
Li1 O2 U1 O4 133.3(5) 7_565 . . . ?
C2 O2 U1 O5 180.000(2) . . . . ?
Li1 O2 U1 O5 46.7(5) . . . . ?
Li1 O2 U1 O5 -46.7(5) 7_565 . . . ?
C2 O2 U1 O3 97.96(17) . . . . ?
Li1 O2 U1 O3 -35.3(5) . . . . ?
Li1 O2 U1 O3 -128.8(6) 7_565 . . . ?
C2 O2 U1 O3 -97.96(17) . . . 7_565 ?
Li1 O2 U1 O3 128.8(6) . . . 7_565 ?
Li1 O2 U1 O3 35.3(5) 7_565 . . 7_565 ?
C2 O2 U1 O1 180.000(1) . . . . ?
Li1 O2 U1 O1 46.7(5) . . . . ?
Li1 O2 U1 O1 -46.7(5) 7_565 . . . ?
C2 O2 U1 Li1 -133.3(5) . . . 7_565 ?
Li1 O2 U1 Li1 93.4(10) . . . 7_565 ?
